data_7235234
loop_
_publ_author_name
'Moreau, Florian'
'Audebrand, Nathalie'
'Poriel, Cyril'

_publ_section_title
;
 9,9&#x2032;-Spirobifluorene based zinc coordination polymers: a study on
 linker geometry and topology
;
_journal_issue 2
_journal_name_full CrystEngComm
_journal_page_first 293
_journal_page_last 303
_journal_paper_doi 10.1039/C9CE01567A
_journal_volume 22
_journal_year 2020
_chemical_formula_sum 'C26.5 H14 O5 Zn'
_chemical_formula_weight 477.75
_space_group_crystal_system monoclinic
_space_group_IT_number 13
_space_group_name_Hall '-P 2yc'
_space_group_name_H-M_alt 'P 1 2/c 1'
_atom_sites_solution_hydrogens geom
_audit_creation_method SHELXL-2018/3
_audit_update_record
;
2019-11-08 deposited with the CCDC.	2019-11-19 downloaded from the CCDC.
;
_cell_angle_alpha 90
_cell_angle_beta 94.690(10)
_cell_angle_gamma 90
_cell_formula_units_Z 4
_cell_length_a 13.360(4)
_cell_length_b 17.200(4)
_cell_length_c 14.314(4)
_cell_measurement_reflns_used 3300
_cell_measurement_temperature 150(2)
_cell_measurement_theta_max 24.45
_cell_measurement_theta_min 2.77
_cell_volume 3278.2(15)
_computing_cell_refinement 'Bruker SMART (Bruker, 2002)'
_computing_data_collection 'Bruker SAINT (Bruker, 2002)'
_computing_data_reduction 'Bruker SAINT (Bruker, 2002)'
_computing_structure_refinement 'SHELXL-2018/3 (Sheldrick, 2018)'
_diffrn_ambient_temperature 150(2)
_diffrn_detector 'CCD plate'
_diffrn_measured_fraction_theta_full 0.998
_diffrn_measured_fraction_theta_max 0.993
_diffrn_measurement_device_type 'APEXII, Bruker-AXS'
_diffrn_measurement_method 'CCD rotation images, thin slices'
_diffrn_radiation_type MoK\a
_diffrn_radiation_wavelength 0.71069
_diffrn_reflns_av_R_equivalents 0.0613
_diffrn_reflns_av_unetI/netI 0.0811
_diffrn_reflns_Laue_measured_fraction_full 0.998
_diffrn_reflns_Laue_measured_fraction_max 0.993
_diffrn_reflns_limit_h_max 17
_diffrn_reflns_limit_h_min -17
_diffrn_reflns_limit_k_max 20
_diffrn_reflns_limit_k_min -22
_diffrn_reflns_limit_l_max 18
_diffrn_reflns_limit_l_min -18
_diffrn_reflns_number 25026
_diffrn_reflns_point_group_measured_fraction_full 0.998
_diffrn_reflns_point_group_measured_fraction_max 0.993
_diffrn_reflns_theta_full 25.240
_diffrn_reflns_theta_max 27.558
_diffrn_reflns_theta_min 1.184
_exptl_absorpt_coefficient_mu 0.773
_exptl_absorpt_correction_T_max 0.7456
_exptl_absorpt_correction_T_min 0.6198
_exptl_absorpt_correction_type multi-scan
_exptl_absorpt_process_details
;
  [Sheldrick, G.M. (2002). SADABS Bruker AXS Inc., Madison, Wisconsin, USA]
;
_exptl_crystal_colour colorless
_exptl_crystal_density_diffrn 0.968
_exptl_crystal_description prism
_exptl_crystal_F_000 972
_exptl_crystal_size_max 0.18
_exptl_crystal_size_mid 0.05
_exptl_crystal_size_min 0.02
_refine_diff_density_max 0.829
_refine_diff_density_min -0.664
_refine_diff_density_rms 0.144
_refine_ls_extinction_coef 0.0058(7)
_refine_ls_extinction_expression Fc^*^=kFc[1+0.001xFc^2^\l^3^/sin(2\q)]^-1/4^
_refine_ls_extinction_method 'SHELXL-2018/3 (Sheldrick 2018)'
_refine_ls_goodness_of_fit_ref 0.951
_refine_ls_hydrogen_treatment constr
_refine_ls_matrix_type full
_refine_ls_number_parameters 295
_refine_ls_number_reflns 7546
_refine_ls_number_restraints 0
_refine_ls_restrained_S_all 0.951
_refine_ls_R_factor_all 0.0763
_refine_ls_R_factor_gt 0.0566
_refine_ls_shift/su_max 0.012
_refine_ls_shift/su_mean 0.000
_refine_ls_structure_factor_coef Fsqd
_refine_ls_weighting_details 'w=1/[\s^2^(Fo^2^)+(0.0964P)^2^] where P=(Fo^2^+2Fc^2^)/3'
_refine_ls_weighting_scheme calc
_refine_ls_wR_factor_gt 0.1568
_refine_ls_wR_factor_ref 0.1682
_reflns_Friedel_coverage 0.000
_reflns_number_gt 4843
_reflns_number_total 7546
_reflns_threshold_expression 'I > 2\s(I)'
_cod_data_source_file c9ce01567a2.cif
_cod_data_source_block shelx_CCDC2
_cod_depositor_comments
;
The following automatic conversions were performed:

data name '__exptl_crystal_size_max' was replaced with
'_exptl_crystal_size_max'.

Automatic conversion script
Id: cif_correct_tags 6909 2019-04-08 15:41:33Z antanas 

 Adding full bibliography for 7235232--7235235.cif.

 Adding full bibliography for 7235232--7235235.cif.
;
_cod_original_sg_symbol_H-M 'P 2/c'
_cod_original_formula_sum 'C26.50 H14 O5 Zn'
_cod_database_code 7235234
_shelx_shelxl_version_number 2018/3
_shelx_space_group_comment
;
The symmetry employed for this shelxl refinement is uniquely defined
by the following loop, which should always be used as a source of
symmetry information in preference to the above space-group names.
They are only intended as comments.
;

loop_
_space_group_symop_operation_xyz
'x, y, z'
'-x, y, -z+1/2'
'-x, -y, -z'
'x, -y, z-1/2'

loop_
_atom_site_label
_atom_site_type_symbol
_atom_site_fract_x
_atom_site_fract_y
_atom_site_fract_z
_atom_site_U_iso_or_equiv
_atom_site_adp_type
_atom_site_occupancy
_atom_site_site_symmetry_order
_atom_site_calc_flag
_atom_site_refinement_flags_posn
_atom_site_refinement_flags_adp
_atom_site_refinement_flags_occupancy
Zn1 Zn 0.55677(3) -0.97627(2) 0.08885(2) 0.02282(14) Uani 1 1 d . . .
C14 C 1.000000 -0.5012(2) -0.250000 0.0213(9) Uani 1 2 d S T P
C2 C 0.6471(3) -0.83528(17) -0.1381(2) 0.0289(7) Uani 1 1 d . . .
O4 O 0.4603(2) -1.05700(16) 0.13111(18) 0.0561(8) Uani 1 1 d . . .
C8 C 0.7821(3) -0.64817(18) -0.2816(2) 0.0311(8) Uani 1 1 d . . .
O6 O 0.6176(2) -0.90191(15) -0.00006(17) 0.0501(8) Uani 1 1 d . . .
C15 C 1.0112(2) -0.44887(17) -0.3354(2) 0.0253(7) Uani 1 1 d . . .
C11 C 0.8675(2) -0.52343(16) -0.3712(2) 0.0254(7) Uani 1 1 d . . .
C16 C 0.9315(3) -0.45987(17) -0.4024(2) 0.0277(7) Uani 1 1 d . . .
C12 C 0.7845(3) -0.55923(19) -0.4141(2) 0.0340(8) Uani 1 1 d . . .
H12 H 0.752080 -0.539284 -0.483048 0.051 Uiso 1 1 calc R U .
C19 C 1.0741(3) -0.34379(19) -0.4250(2) 0.0352(8) Uani 1 1 d . . .
C10 C 0.9081(2) -0.54844(17) -0.2831(2) 0.0233(7) Uani 1 1 d . . .
C20 C 1.0824(2) -0.39259(18) -0.3456(2) 0.0285(7) Uani 1 1 d . . .
H20 H 1.145735 -0.385665 -0.292128 0.043 Uiso 1 1 calc R U .
C9 C 0.8668(2) -0.61042(17) -0.2390(2) 0.0266(7) Uani 1 1 d . . .
H9 H 0.900298 -0.630266 -0.170372 0.040 Uiso 1 1 calc R U .
C17 C 0.9231(3) -0.41380(19) -0.4831(2) 0.0373(8) Uani 1 1 d . . .
H17 H 0.861726 -0.423371 -0.537962 0.056 Uiso 1 1 calc R U .
C7 C 0.6357(3) -0.83107(19) -0.2354(2) 0.0385(9) Uani 1 1 d . . .
H7 H 0.591568 -0.875752 -0.275368 0.058 Uiso 1 1 calc R U .
O17 O 0.6294(2) -0.95259(18) 0.21317(16) 0.0507(7) Uani 1 1 d . . .
C13 C 0.7419(3) -0.62111(19) -0.3693(2) 0.0351(8) Uani 1 1 d . . .
H13 H 0.674828 -0.649664 -0.403344 0.053 Uiso 1 1 calc R U .
C5 C 0.7355(3) -0.71286(18) -0.2341(2) 0.0294(7) Uani 1 1 d . . .
C1 C 0.5980(2) -0.89912(17) -0.0856(2) 0.0274(7) Uani 1 1 d . . .
C21 C 0.8511(3) -1.28225(19) -0.0627(2) 0.0371(9) Uani 1 1 d . . .
C3 C 0.7017(3) -0.7783(2) -0.0890(3) 0.0501(11) Uani 1 1 d . . .
H3 H 0.710549 -0.780502 -0.011991 0.075 Uiso 1 1 calc R U .
C24 C 0.7083(3) -1.16463(19) -0.0414(3) 0.0434(10) Uani 1 1 d . . .
C18 C 0.9934(3) -0.35600(19) -0.4926(2) 0.0399(9) Uani 1 1 d . . .
H18 H 0.985915 -0.318446 -0.555003 0.060 Uiso 1 1 calc R U .
O25 O 0.6430(3) -1.0615(2) 0.0405(2) 0.0829(13) Uani 1 1 d . . .
C27 C 0.6300(3) -1.1041(2) -0.0298(3) 0.0475(11) Uani 1 1 d . . .
O27 O 0.4405(2) -0.90074(17) 0.0895(3) 0.0850(13) Uani 1 1 d . . .
C6 C 0.6792(3) -0.7712(2) -0.2825(2) 0.0401(9) Uani 1 1 d . . .
H6 H 0.669452 -0.769384 -0.359493 0.060 Uiso 1 1 calc R U .
C4 C 0.7454(3) -0.7185(2) -0.1358(2) 0.0524(12) Uani 1 1 d . . .
H4 H 0.789047 -0.674075 -0.094944 0.079 Uiso 1 1 calc R U .
C26 C 0.8779(4) -1.2152(3) -0.0135(3) 0.0721(15) Uani 1 1 d . . .
H26 H 0.955925 -1.206807 0.015753 0.108 Uiso 1 1 calc R U .
C25 C 0.8051(4) -1.1578(3) -0.0009(4) 0.0769(16) Uani 1 1 d . . .
H25 H 0.825830 -1.106406 0.042179 0.115 Uiso 1 1 calc R U .
C22 C 0.7542(4) -1.2902(2) -0.0985(4) 0.0671(14) Uani 1 1 d . . .
H22 H 0.731344 -1.343750 -0.136606 0.101 Uiso 1 1 calc R U .
C23 C 0.6829(4) -1.2317(3) -0.0880(4) 0.0789(17) Uani 1 1 d . . .
H23 H 0.605143 -1.240144 -0.117962 0.118 Uiso 1 1 calc R U .

loop_
_atom_site_aniso_label
_atom_site_aniso_U_11
_atom_site_aniso_U_22
_atom_site_aniso_U_33
_atom_site_aniso_U_23
_atom_site_aniso_U_13
_atom_site_aniso_U_12
Zn1 0.0294(2) 0.0183(2) 0.0217(2) 0.00172(14) 0.00796(15) 0.00179(15)
C14 0.027(2) 0.0174(19) 0.020(2) 0.000 0.0048(18) 0.000
C2 0.0352(19) 0.0231(15) 0.0291(17) 0.0037(13) 0.0074(14) -0.0051(14)
O4 0.069(2) 0.0572(17) 0.0391(15) 0.0207(13) -0.0163(14) -0.0449(16)
C8 0.040(2) 0.0220(16) 0.0321(18) 0.0044(14) 0.0097(15) -0.0066(14)
O6 0.076(2) 0.0492(16) 0.0263(13) 0.0023(12) 0.0108(13) -0.0348(15)
C15 0.0285(17) 0.0183(14) 0.0301(17) 0.0000(13) 0.0090(14) -0.0012(12)
C11 0.0305(17) 0.0224(15) 0.0235(16) 0.0034(13) 0.0029(13) -0.0055(13)
C16 0.0346(19) 0.0219(15) 0.0271(17) 0.0012(13) 0.0059(14) -0.0049(13)
C12 0.037(2) 0.0323(18) 0.0316(18) 0.0111(15) -0.0037(15) -0.0088(15)
C19 0.045(2) 0.0270(17) 0.0349(19) -0.0015(14) 0.0092(17) -0.0119(15)
C10 0.0277(17) 0.0190(14) 0.0240(16) -0.0012(12) 0.0063(13) -0.0030(12)
C20 0.0296(18) 0.0248(16) 0.0316(17) 0.0013(14) 0.0059(14) -0.0054(13)
C9 0.0336(18) 0.0209(15) 0.0257(16) 0.0009(13) 0.0043(14) -0.0068(13)
C17 0.048(2) 0.0341(18) 0.0293(18) 0.0064(15) -0.0023(16) -0.0133(16)
C7 0.056(2) 0.0300(18) 0.0283(18) 0.0008(15) -0.0013(17) -0.0184(17)
O17 0.0469(17) 0.083(2) 0.0226(13) -0.0087(13) 0.0046(12) -0.0003(15)
C13 0.039(2) 0.0340(18) 0.0326(18) 0.0028(15) 0.0019(16) -0.0143(16)
C5 0.0383(19) 0.0254(16) 0.0250(16) 0.0028(13) 0.0060(14) -0.0119(14)
C1 0.0333(18) 0.0185(15) 0.0314(17) 0.0039(13) 0.0084(15) 0.0012(13)
C21 0.051(2) 0.0272(17) 0.0340(19) 0.0042(15) 0.0096(17) 0.0164(16)
C3 0.075(3) 0.052(2) 0.0235(18) 0.0068(17) 0.0014(19) -0.032(2)
C24 0.054(3) 0.0226(17) 0.057(2) 0.0084(17) 0.024(2) 0.0144(16)
C18 0.055(3) 0.0339(18) 0.0309(19) 0.0105(16) 0.0059(18) -0.0121(17)
O25 0.134(3) 0.082(2) 0.0359(16) 0.0148(17) 0.0292(18) 0.084(2)
C27 0.057(3) 0.0247(18) 0.067(3) 0.0168(19) 0.042(2) 0.0128(18)
O27 0.0380(18) 0.0463(18) 0.170(4) -0.037(2) 0.002(2) 0.0172(15)
C6 0.051(2) 0.039(2) 0.0298(18) 0.0043(16) 0.0023(17) -0.0217(17)
C4 0.084(3) 0.048(2) 0.0256(18) -0.0037(17) 0.0057(19) -0.045(2)
C26 0.075(3) 0.066(3) 0.070(3) -0.031(3) -0.023(3) 0.048(3)
C25 0.092(4) 0.059(3) 0.076(3) -0.029(3) -0.012(3) 0.043(3)
C22 0.057(3) 0.041(2) 0.103(4) -0.020(2) 0.004(3) 0.019(2)
C23 0.050(3) 0.055(3) 0.133(5) -0.019(3) 0.015(3) 0.018(2)

loop_
_atom_type_symbol
_atom_type_description
_atom_type_scat_dispersion_real
_atom_type_scat_dispersion_imag
_atom_type_scat_source
C C 0.0033 0.0016 'International Tables Vol C Tables 4.2.6.8 and 6.1.1.4'
H H 0.0000 0.0000 'International Tables Vol C Tables 4.2.6.8 and 6.1.1.4'
O O 0.0106 0.0060 'International Tables Vol C Tables 4.2.6.8 and 6.1.1.4'
Zn Zn 0.2839 1.4301 'International Tables Vol C Tables 4.2.6.8 and 6.1.1.4'

loop_
_geom_angle_atom_site_label_1
_geom_angle_atom_site_label_2
_geom_angle_atom_site_label_3
_geom_angle
_geom_angle_site_symmetry_1
_geom_angle_site_symmetry_3
O17 Zn1 O4 98.55(11) . .
O17 Zn1 O6 103.92(11) . .
O4 Zn1 O6 157.31(11) . .
O17 Zn1 O25 101.76(13) . .
O4 Zn1 O25 89.99(16) . .
O6 Zn1 O25 88.47(13) . .
O17 Zn1 O27 100.47(14) . .
O4 Zn1 O27 86.04(14) . .
O6 Zn1 O27 86.86(15) . .
O25 Zn1 O27 157.75(15) . .
O17 Zn1 Zn1 175.21(9) . 3_635
O4 Zn1 Zn1 76.92(8) . 3_635
O6 Zn1 Zn1 80.69(8) . 3_635
O25 Zn1 Zn1 76.87(11) . 3_635
O27 Zn1 Zn1 80.91(12) . 3_635
C10 C14 C10 115.2(4) 2_754 .
C10 C14 C15 115.74(16) 2_754 .
C10 C14 C15 101.20(17) . .
C10 C14 C15 101.20(17) 2_754 2_754
C10 C14 C15 115.74(16) . 2_754
C15 C14 C15 108.2(3) . 2_754
C3 C2 C7 118.9(3) . .
C3 C2 C1 119.7(3) . .
C7 C2 C1 121.3(3) . .
C1 O4 Zn1 130.8(2) 3_635 .
C9 C8 C13 118.2(3) . .
C9 C8 C5 120.5(3) . .
C13 C8 C5 121.3(3) . .
C1 O6 Zn1 125.9(2) . .
C20 C15 C16 121.5(3) . .
C20 C15 C14 127.7(3) . .
C16 C15 C14 110.6(2) . .
C12 C11 C10 120.4(3) . .
C12 C11 C16 131.6(3) . .
C10 C11 C16 107.9(3) . .
C15 C16 C17 120.0(3) . .
C15 C16 C11 108.8(3) . .
C17 C16 C11 131.2(3) . .
C11 C12 C13 119.0(3) . .
C18 C19 C20 118.2(3) . .
C18 C19 C21 120.9(3) . 2_764
C20 C19 C21 120.9(3) . 2_764
C9 C10 C11 120.7(3) . .
C9 C10 C14 128.1(3) . .
C11 C10 C14 111.2(2) . .
C15 C20 C19 119.7(3) . .
C10 C9 C8 120.0(3) . .
C18 C17 C16 118.7(3) . .
C6 C7 C2 120.7(3) . .
C12 C13 C8 121.7(3) . .
C6 C5 C4 116.6(3) . .
C6 C5 C8 122.9(3) . .
C4 C5 C8 120.5(3) . .
O6 C1 O4 125.1(3) . 3_635
O6 C1 C2 117.2(3) . .
O4 C1 C2 117.6(3) 3_635 .
C22 C21 C26 118.4(3) . .
C22 C21 C19 121.0(3) . 2_744
C26 C21 C19 120.5(4) . 2_744
C2 C3 C4 120.6(3) . .
C23 C24 C25 117.8(4) . .
C23 C24 C27 119.7(4) . .
C25 C24 C27 122.3(4) . .
C17 C18 C19 122.0(3) . .
C27 O25 Zn1 131.1(3) . .
O27 C27 O25 125.0(4) 3_635 .
O27 C27 C24 118.4(4) 3_635 .
O25 C27 C24 116.5(4) . .
C27 O27 Zn1 126.0(3) 3_635 .
C7 C6 C5 121.4(3) . .
C3 C4 C5 121.8(3) . .
C21 C26 C25 119.7(4) . .
C24 C25 C26 121.4(4) . .
C21 C22 C23 121.4(4) . .
C24 C23 C22 121.1(5) . .

loop_
_geom_bond_atom_site_label_1
_geom_bond_atom_site_label_2
_geom_bond_distance
_geom_bond_site_symmetry_2
Zn1 O17 1.998(3) .
Zn1 O4 2.021(2) .
Zn1 O6 2.021(2) .
Zn1 O25 2.021(3) .
Zn1 O27 2.026(3) .
Zn1 Zn1 2.9675(10) 3_635
C14 C10 1.515(4) 2_754
C14 C10 1.515(4) .
C14 C15 1.536(4) .
C14 C15 1.536(4) 2_754
C2 C3 1.379(5) .
C2 C7 1.390(5) .
C2 C1 1.511(4) .
O4 C1 1.232(4) 3_635
C8 C9 1.400(4) .
C8 C13 1.403(5) .
C8 C5 1.469(4) .
O6 C1 1.232(4) .
C15 C20 1.374(4) .
C15 C16 1.386(5) .
C11 C12 1.369(5) .
C11 C10 1.399(4) .
C11 C16 1.480(4) .
C16 C17 1.398(4) .
C12 C13 1.389(4) .
C19 C18 1.405(5) .
C19 C20 1.409(4) .
C19 C21 1.477(4) 2_764
C10 C9 1.377(4) .
C17 C18 1.382(4) .
C7 C6 1.384(4) .
C5 C6 1.403(4) .
C5 C4 1.406(5) .
C21 C22 1.359(6) .
C21 C26 1.383(6) .
C3 C4 1.382(5) .
C24 C23 1.362(6) .
C24 C25 1.378(6) .
C24 C27 1.495(5) .
O25 C27 1.246(5) .
C27 O27 1.222(6) 3_635
C26 C25 1.409(5) .
C22 C23 1.403(6) .
